data_4000501
loop_
_publ_author_name
'Josefina Perles'
'Carlos Fortes-Revilla'
'Enrique Guti\'errez-Puebla'
'Marta Iglesias'
'M. \'Angeles Monge'
'Caridad Ruiz-Valero'
'Natalia Snejko'

_publ_section_title
;
 Synthesis, Structure, and Catalytic Properties of Rare-Earth Ternary
 Sulfates
;
_journal_issue 10
_journal_name_full 'Chemistry of Materials'
_journal_page_first 2701
_journal_page_last 2706
_journal_paper_doi 10.1021/cm049451z
_journal_volume 17
_journal_year 2005
_chemical_formula_sum 'H2 Na Nd O9 S2'
_chemical_formula_weight 377.37
_chemical_name_systematic
; 
 ? 
;
_space_group_IT_number 152
_symmetry_space_group_name_Hall 'P 31 2"'
_symmetry_space_group_name_H-M 'P 31 2 1'
_atom_sites_solution_hydrogens geom
_atom_sites_solution_primary direct
_atom_sites_solution_secondary difmap
_audit_creation_method SHELXL-97
_cell_angle_alpha 90.00
_cell_angle_beta 90.00
_cell_angle_gamma 120.00
_cell_formula_units_Z 3
_cell_length_a 6.968(2)
_cell_length_b 6.968(2)
_cell_length_c 12.856(6)
_cell_measurement_reflns_used 4128
_cell_measurement_temperature 296(2)
_cell_measurement_theta_max 31.01
_cell_measurement_theta_min 3.73
_cell_volume 540.6(4)
_computing_structure_refinement 'SHELXL-97 (Sheldrick, 1997)'
_computing_structure_solution 'SHELXS-97 (Sheldrick, 1990)'
_diffrn_ambient_temperature 296(2)
_diffrn_measured_fraction_theta_full 0.967
_diffrn_measured_fraction_theta_max 0.967
_diffrn_radiation_monochromator graphite
_diffrn_radiation_source 'fine-focus sealed tube'
_diffrn_radiation_type MoK\a
_diffrn_radiation_wavelength 0.71073
_diffrn_reflns_av_R_equivalents 0.0612
_diffrn_reflns_av_sigmaI/netI 0.0597
_diffrn_reflns_limit_h_max 9
_diffrn_reflns_limit_h_min -7
_diffrn_reflns_limit_k_max 5
_diffrn_reflns_limit_k_min -9
_diffrn_reflns_limit_l_max 18
_diffrn_reflns_limit_l_min -17
_diffrn_reflns_number 4056
_diffrn_reflns_theta_full 31.01
_diffrn_reflns_theta_max 31.01
_diffrn_reflns_theta_min 3.73
_exptl_absorpt_coefficient_mu 7.866
_exptl_absorpt_correction_T_max 0.8585
_exptl_absorpt_correction_T_min 0.8585
_exptl_absorpt_correction_type multi-scan
_exptl_crystal_colour mauve
_exptl_crystal_density_diffrn 3.478
_exptl_crystal_density_method 'not measured'
_exptl_crystal_description octahedron
_exptl_crystal_F_000 531
_exptl_crystal_size_max 0.02
_exptl_crystal_size_mid 0.02
_exptl_crystal_size_min 0.02
_refine_diff_density_max 1.310
_refine_diff_density_min -1.177
_refine_diff_density_rms 0.214
_refine_ls_abs_structure_details 'Flack H D (1983), Acta Cryst. A39, 876-881'
_refine_ls_abs_structure_Flack 0.02(3)
_refine_ls_extinction_coef 0.0046(6)
_refine_ls_extinction_expression Fc^*^=kFc[1+0.001xFc^2^\l^3^/sin(2\q)]^-1/4^
_refine_ls_extinction_method SHELXL
_refine_ls_goodness_of_fit_ref 1.033
_refine_ls_hydrogen_treatment mixed
_refine_ls_matrix_type full
_refine_ls_number_parameters 66
_refine_ls_number_reflns 1099
_refine_ls_number_restraints 0
_refine_ls_restrained_S_all 1.033
_refine_ls_R_factor_all 0.0379
_refine_ls_R_factor_gt 0.0313
_refine_ls_shift/su_max 0.650
_refine_ls_shift/su_mean 0.051
_refine_ls_structure_factor_coef Fsqd
_refine_ls_weighting_details 'calc w=1/[\s^2^(Fo^2^)+(0.0132P)^2^+0.0000P] where P=(Fo^2^+2Fc^2^)/3'
_refine_ls_weighting_scheme calc
_refine_ls_wR_factor_gt 0.0542
_refine_ls_wR_factor_ref 0.0554
_reflns_number_gt 999
_reflns_number_total 1099
_reflns_threshold_expression >2sigma(I)
_cod_data_source_file cm049451zsi20041006_054408.cif
_cod_depositor_comments
;
The following automatic conversions were performed:
'_exptl_absorpt_correction_type' value 'multiscan' changed to 'multi-scan'
according to '/home/saulius/struct/CIF-dictionaries/cif_core.dic'
dictionary named 'cif_core.dic' version 2.4.1 from 2010-06-29.

Automatic conversion script
Id: cif_fix_enum 1527 2010-12-29 10:47:43Z saulius 
;
_cod_database_code 4000501

loop_
_symmetry_equiv_pos_as_xyz
'x, y, z'
'-y, x-y, z+1/3'
'-x+y, -x, z+2/3'
'y, x, -z'
'x-y, -y, -z+2/3'
'-x, -x+y, -z+1/3'

loop_
_atom_site_label
_atom_site_type_symbol
_atom_site_fract_x
_atom_site_fract_y
_atom_site_fract_z
_atom_site_U_iso_or_equiv
_atom_site_adp_type
_atom_site_occupancy
_atom_site_symmetry_multiplicity
_atom_site_calc_flag
_atom_site_refinement_flags
Nd1 Nd 0.56586(7) 0.56586(7) 1.0000 0.00792(12) Uani 1 2 d S
O1 O 0.4922(7) 0.3592(7) 0.8280(2) 0.0142(9) Uani 1 1 d .
O2 O 0.6120(6) 0.7397(6) 0.8222(3) 0.0168(9) Uani 1 1 d .
O3 O 0.4111(6) 0.1660(6) 1.0284(3) 0.0145(9) Uani 1 1 d .
O4 O 0.4954(7) 0.8772(8) 1.0156(3) 0.0146(10) Uani 1 1 d .
S1 S 0.5585(2) 0.5458(2) 0.75580(7) 0.0089(2) Uani 1 1 d .
O5 O 0.9234(12) 0.9234(12) 1.0000 0.049(3) Uani 1 2 d S
Na1 Na 1.0000 0.4691(5) 0.1667 0.0203(7) Uani 1 2 d S
H1 H 1.019(11) 0.924(15) 1.046(5) 0.04(2) Uiso 1 1 d .

loop_
_atom_site_aniso_label
_atom_site_aniso_U_11
_atom_site_aniso_U_22
_atom_site_aniso_U_33
_atom_site_aniso_U_23
_atom_site_aniso_U_13
_atom_site_aniso_U_12
Nd1 0.00920(18) 0.00920(18) 0.00588(14) 0.00018(10) -0.00018(10) 0.0050(3)
O1 0.022(3) 0.0106(19) 0.0094(15) -0.0004(13) 0.0003(16) 0.0074(19)
O2 0.024(2) 0.016(2) 0.0133(14) -0.0069(15) -0.0020(14) 0.012(2)
O3 0.019(2) 0.014(2) 0.0152(16) 0.0054(14) -0.0022(14) 0.0122(17)
O4 0.020(3) 0.014(3) 0.0122(14) -0.0013(17) 0.0062(17) 0.010(2)
S1 0.0100(6) 0.0118(6) 0.0064(4) 0.0001(4) 0.0005(5) 0.0064(6)
O5 0.015(3) 0.015(3) 0.111(8) 0.013(3) -0.013(3) 0.002(4)
Na1 0.015(2) 0.0254(15) 0.0169(12) 0.0002(7) 0.0004(15) 0.0077(11)

loop_
_atom_type_symbol
_atom_type_description
_atom_type_scat_dispersion_real
_atom_type_scat_dispersion_imag
_atom_type_scat_source
Nd Nd -0.1943 3.0179 'International Tables Vol C Tables 4.2.6.8 and 6.1.1.4'
Na Na 0.0362 0.0249 'International Tables Vol C Tables 4.2.6.8 and 6.1.1.4'
O O 0.0106 0.0060 'International Tables Vol C Tables 4.2.6.8 and 6.1.1.4'
S S 0.1246 0.1234 'International Tables Vol C Tables 4.2.6.8 and 6.1.1.4'
H H 0.0000 0.0000 'International Tables Vol C Tables 4.2.6.8 and 6.1.1.4'

loop_
_geom_angle_atom_site_label_1
_geom_angle_atom_site_label_2
_geom_angle_atom_site_label_3
_geom_angle
_geom_angle_site_symmetry_1
_geom_angle_site_symmetry_3
O4 Nd1 O4 140.1(2) . 4_557
O4 Nd1 O3 73.56(12) . 4_557
O4 Nd1 O3 144.95(14) 4_557 4_557
O4 Nd1 O3 144.95(15) . .
O4 Nd1 O3 73.56(12) 4_557 .
O3 Nd1 O3 76.52(17) 4_557 .
O4 Nd1 O5 70.04(11) . .
O4 Nd1 O5 70.08(10) 4_557 .
O3 Nd1 O5 141.72(8) 4_557 .
O3 Nd1 O5 141.76(8) . .
O4 Nd1 O2 96.21(12) . 4_557
O4 Nd1 O2 71.65(12) 4_557 4_557
O3 Nd1 O2 123.71(11) 4_557 4_557
O3 Nd1 O2 85.44(12) . 4_557
O5 Nd1 O2 72.38(8) . 4_557
O4 Nd1 O2 71.65(12) . .
O4 Nd1 O2 96.21(12) 4_557 .
O3 Nd1 O2 85.44(12) 4_557 .
O3 Nd1 O2 123.71(11) . .
O5 Nd1 O2 72.37(8) . .
O2 Nd1 O2 144.75(17) 4_557 .
O4 Nd1 O1 119.79(12) . .
O4 Nd1 O1 76.40(13) 4_557 .
O3 Nd1 O1 76.07(13) 4_557 .
O3 Nd1 O1 68.80(12) . .
O5 Nd1 O1 112.56(9) . .
O2 Nd1 O1 143.53(12) 4_557 .
O2 Nd1 O1 55.12(12) . .
O4 Nd1 O1 76.40(13) . 4_557
O4 Nd1 O1 119.79(12) 4_557 4_557
O3 Nd1 O1 68.80(12) 4_557 4_557
O3 Nd1 O1 76.07(13) . 4_557
O5 Nd1 O1 112.54(9) . 4_557
O2 Nd1 O1 55.12(12) 4_557 4_557
O2 Nd1 O1 143.52(12) . 4_557
O1 Nd1 O1 134.90(18) . 4_557
O4 Nd1 S1 84.60(9) . 4_557
O4 Nd1 S1 96.59(9) 4_557 4_557
O3 Nd1 S1 96.31(9) 4_557 4_557
O3 Nd1 S1 80.93(9) . 4_557
O5 Nd1 S1 91.74(3) . 4_557
O2 Nd1 S1 27.65(8) 4_557 4_557
O2 Nd1 S1 154.71(9) . 4_557
O1 Nd1 S1 149.71(9) . 4_557
O1 Nd1 S1 27.53(9) 4_557 4_557
O4 Nd1 S1 96.59(9) . .
O4 Nd1 S1 84.60(9) 4_557 .
O3 Nd1 S1 80.93(9) 4_557 .
O3 Nd1 S1 96.31(9) . .
O5 Nd1 S1 91.74(3) . .
O2 Nd1 S1 154.71(9) 4_557 .
O2 Nd1 S1 27.65(8) . .
O1 Nd1 S1 27.53(9) . .
O1 Nd1 S1 149.71(9) 4_557 .
S1 Nd1 S1 176.52(5) 4_557 .
O4 Nd1 Na1 36.80(8) . 3_675
O4 Nd1 Na1 126.99(10) 4_557 3_675
O3 Nd1 Na1 70.86(9) 4_557 3_675
O3 Nd1 Na1 141.82(9) . 3_675
O5 Nd1 Na1 73.02(4) . 3_675
O2 Nd1 Na1 129.34(9) 4_557 3_675
O2 Nd1 Na1 35.84(9) . 3_675
O1 Nd1 Na1 84.31(9) . 3_675
O1 Nd1 Na1 108.83(11) 4_557 3_675
S1 Nd1 Na1 121.38(4) 4_557 3_675
S1 Nd1 Na1 59.80(4) . 3_675
S1 O1 Na1 139.3(2) . 3_665
S1 O1 Nd1 99.36(19) . .
Na1 O1 Nd1 116.71(13) 3_665 .
S1 O2 Na1 133.9(2) . 3_675
S1 O2 Nd1 99.78(19) . .
Na1 O2 Nd1 107.30(13) 3_675 .
S1 O3 Nd1 140.2(2) 2_655 .
S1 O3 Na1 92.86(18) 2_655 3_665
Nd1 O3 Na1 104.83(13) . 3_665
S1 O4 Nd1 144.3(2) 2_665 .
S1 O4 Na1 108.0(2) 2_665 3_675
Nd1 O4 Na1 107.62(15) . 3_675
O4 S1 O3 107.7(2) 3_564 3_664
O4 S1 O1 111.9(2) 3_564 .
O3 S1 O1 111.4(2) 3_664 .
O4 S1 O2 110.8(2) 3_564 .
O3 S1 O2 109.6(2) 3_664 .
O1 S1 O2 105.5(2) . .
O4 S1 Nd1 130.38(16) 3_564 .
O3 S1 Nd1 121.91(16) 3_664 .
O1 S1 Nd1 53.11(14) . .
O2 S1 Nd1 52.57(14) . .
O4 S1 Na1 47.01(15) 3_564 2_655
O3 S1 Na1 60.67(15) 3_664 2_655
O1 S1 Na1 127.94(15) . 2_655
O2 S1 Na1 126.06(16) . 2_655
Nd1 S1 Na1 177.13(6) . 2_655
O1 Na1 O1 126.6(3) 4_656 2_654
O1 Na1 O2 77.29(12) 4_656 2_764
O1 Na1 O2 155.75(19) 2_654 2_764
O1 Na1 O2 155.75(19) 4_656 4_556
O1 Na1 O2 77.29(12) 2_654 4_556
O2 Na1 O2 79.3(2) 2_764 4_556
O1 Na1 O4 79.69(12) 4_656 2_764
O1 Na1 O4 113.31(12) 2_654 2_764
O2 Na1 O4 71.46(14) 2_764 2_764
O2 Na1 O4 86.94(15) 4_556 2_764
O1 Na1 O4 113.31(12) 4_656 4_556
O1 Na1 O4 79.69(12) 2_654 4_556
O2 Na1 O4 86.94(15) 2_764 4_556
O2 Na1 O4 71.46(14) 4_556 4_556
O4 Na1 O4 152.1(2) 2_764 4_556
O1 Na1 O3 97.66(14) 4_656 2_654
O1 Na1 O3 63.87(11) 2_654 2_654
O2 Na1 O3 122.37(12) 2_764 2_654
O2 Na1 O3 89.48(11) 4_556 2_654
O4 Na1 O3 51.47(12) 2_764 2_654
O4 Na1 O3 141.99(12) 4_556 2_654
O1 Na1 O3 63.87(11) 4_656 4_656
O1 Na1 O3 97.66(14) 2_654 4_656
O2 Na1 O3 89.48(11) 2_764 4_656
O2 Na1 O3 122.37(12) 4_556 4_656
O4 Na1 O3 141.99(12) 2_764 4_656
O4 Na1 O3 51.47(12) 4_556 4_656
O3 Na1 O3 140.03(19) 2_654 4_656
O1 Na1 S1 88.43(8) 4_656 3_664
O1 Na1 S1 89.25(8) 2_654 3_664
O2 Na1 S1 96.17(10) 2_764 3_664
O2 Na1 S1 87.81(9) 4_556 3_664
O4 Na1 S1 24.99(10) 2_764 3_664
O4 Na1 S1 158.14(12) 4_556 3_664
O3 Na1 S1 26.48(7) 2_654 3_664
O3 Na1 S1 149.81(11) 4_656 3_664
O1 Na1 S1 89.25(8) 4_656 5_665
O1 Na1 S1 88.43(8) 2_654 5_665
O2 Na1 S1 87.81(9) 2_764 5_665
O2 Na1 S1 96.17(10) 4_556 5_665
O4 Na1 S1 158.14(12) 2_764 5_665
O4 Na1 S1 24.99(10) 4_556 5_665
O3 Na1 S1 149.81(12) 2_654 5_665
O3 Na1 S1 26.48(7) 4_656 5_665
S1 Na1 S1 174.84(13) 3_664 5_665
O1 Na1 Nd1 69.41(10) 4_656 2_764
O1 Na1 Nd1 147.07(8) 2_654 2_764
O2 Na1 Nd1 36.86(8) 2_764 2_764
O2 Na1 Nd1 87.97(11) 4_556 2_764
O4 Na1 Nd1 35.59(10) 2_764 2_764
O4 Na1 Nd1 123.46(13) 4_556 2_764
O3 Na1 Nd1 87.03(8) 2_654 2_764
O3 Na1 Nd1 115.02(8) 4_656 2_764
S1 Na1 Nd1 60.57(4) 3_664 2_764
S1 Na1 Nd1 122.70(6) 5_665 2_764
O1 Na1 Nd1 147.07(8) 4_656 1_554
O1 Na1 Nd1 69.41(10) 2_654 1_554
O2 Na1 Nd1 87.97(11) 2_764 1_554
O2 Na1 Nd1 36.86(8) 4_556 1_554
O4 Na1 Nd1 123.46(13) 2_764 1_554
O4 Na1 Nd1 35.59(10) 4_556 1_554
O3 Na1 Nd1 115.02(8) 2_654 1_554
O3 Na1 Nd1 87.03(8) 4_656 1_554
S1 Na1 Nd1 122.70(6) 3_664 1_554
S1 Na1 Nd1 60.57(4) 5_665 1_554
Nd1 Na1 Nd1 114.27(8) 2_764 1_554

loop_
_geom_bond_atom_site_label_1
_geom_bond_atom_site_label_2
_geom_bond_distance
_geom_bond_site_symmetry_2
Nd1 O4 2.460(5) .
Nd1 O4 2.460(5) 4_557
Nd1 O3 2.461(4) 4_557
Nd1 O3 2.461(4) .
Nd1 O5 2.492(8) .
Nd1 O2 2.531(4) 4_557
Nd1 O2 2.531(4) .
Nd1 O1 2.547(3) .
Nd1 O1 2.547(3) 4_557
Nd1 S1 3.1417(17) 4_557
Nd1 S1 3.1417(17) .
Nd1 Na1 4.029(2) 3_675
O1 S1 1.472(4) .
O1 Na1 2.427(5) 3_665
O2 S1 1.480(4) .
O2 Na1 2.471(5) 3_675
O3 S1 1.470(4) 2_655
O3 Na1 2.874(4) 3_665
O4 S1 1.463(4) 2_665
O4 Na1 2.532(4) 3_675
S1 O4 1.463(4) 3_564
S1 O3 1.470(4) 3_664
S1 Na1 3.2927(18) 2_655
Na1 O1 2.427(5) 4_656
Na1 O1 2.427(5) 2_654
Na1 O2 2.471(5) 2_764
Na1 O2 2.471(5) 4_556
Na1 O4 2.532(4) 2_764
Na1 O4 2.532(4) 4_556
Na1 O3 2.874(4) 2_654
Na1 O3 2.874(4) 4_656
Na1 S1 3.2927(18) 3_664
Na1 S1 3.2927(18) 5_665
Na1 Nd1 4.029(2) 2_764
Na1 Nd1 4.029(2) 1_554
